data_4350686
loop_
_publ_author_name
'Machonkin, Timothy E.'
'Boshart, Monica D.'
'Schofield, Jeremy A.'
'Rodriguez, Meghan M.'
'Grubel, Katarzyna'
'Rokhsana, Dalia'
'Brennessel, William W.'
'Holland, Patrick L.'

_publ_section_title
;
 Structural and spectroscopic characterization of iron(II), cobalt(II),
 and nickel(II) ortho-dihalophenolate complexes: insights into
 metal-halogen secondary bonding.
;
_journal_issue 18
_journal_name_full 'Inorganic chemistry'
_journal_page_first 9837
_journal_page_last 9848
_journal_paper_doi 10.1021/ic501424e
_journal_volume 53
_journal_year 2014
_chemical_formula_moiety 'C51 H37 B Cl2 N6 Ni O'
_chemical_formula_sum 'C51 H37 B Cl2 N6 Ni O'
_chemical_formula_weight 890.29
_chemical_name_common holmb02
_chemical_name_systematic
; 
 5 
;
_space_group_IT_number 2
_space_group_name_Hall '-P 1'
_space_group_name_H-M_alt 'P -1'
_symmetry_cell_setting triclinic
_symmetry_space_group_name_H-M 'P -1'
_atom_sites_solution_hydrogens geom
_atom_sites_solution_primary direct
_atom_sites_solution_secondary difmap
_audit_creation_method SHELXL-97
_cell_angle_alpha 63.969(2)
_cell_angle_beta 84.152(2)
_cell_angle_gamma 71.450(2)
_cell_formula_units_Z 2
_cell_length_a 12.3898(11)
_cell_length_b 14.2664(13)
_cell_length_c 15.4042(13)
_cell_measurement_reflns_used 4021
_cell_measurement_temperature 100.0(5)
_cell_measurement_theta_max 29.96
_cell_measurement_theta_min 2.23
_cell_volume 2317.2(4)
_computing_cell_refinement 'SAINT (Bruker, 2009)'
_computing_data_collection 'APEX2 (Bruker, 2011)'
_computing_data_reduction 'SAINT (Bruker, 2009)'
_computing_molecular_graphics 'SHELXTL (Sheldrick, 2008)'
_computing_publication_material 'SHELXTL (Sheldrick, 2008)'
_computing_structure_refinement 'SHELXL-97 (Sheldrick, 2008)'
_computing_structure_solution 'SIR97 (Altomare et al., 1999)'
_diffrn_ambient_temperature 100.0(5)
_diffrn_measured_fraction_theta_full 0.994
_diffrn_measured_fraction_theta_max 0.994
_diffrn_measurement_device_type 'Bruker SMART APEX II CCD Platform'
_diffrn_measurement_method 'area detector, \w scans per \f'
_diffrn_radiation_monochromator graphite
_diffrn_radiation_source 'fine-focus sealed tube'
_diffrn_radiation_type MoK\a
_diffrn_radiation_wavelength 0.71073
_diffrn_reflns_av_R_equivalents 0.0670
_diffrn_reflns_av_sigmaI/netI 0.0925
_diffrn_reflns_limit_h_max 19
_diffrn_reflns_limit_h_min -19
_diffrn_reflns_limit_k_max 21
_diffrn_reflns_limit_k_min -21
_diffrn_reflns_limit_l_max 23
_diffrn_reflns_limit_l_min -23
_diffrn_reflns_number 48759
_diffrn_reflns_theta_full 33.14
_diffrn_reflns_theta_max 33.14
_diffrn_reflns_theta_min 1.67
_diffrn_standards_number 0
_exptl_absorpt_coefficient_mu 0.578
_exptl_absorpt_correction_T_max 0.9133
_exptl_absorpt_correction_T_min 0.8932
_exptl_absorpt_correction_type multi-scan
_exptl_absorpt_process_details 'SADABS (Sheldrick, 2008)'
_exptl_crystal_colour yellow-orange
_exptl_crystal_density_diffrn 1.276
_exptl_crystal_density_method 'not measured'
_exptl_crystal_description block
_exptl_crystal_F_000 920
_exptl_crystal_size_max 0.20
_exptl_crystal_size_mid 0.20
_exptl_crystal_size_min 0.16
_refine_diff_density_max 0.647
_refine_diff_density_min -0.461
_refine_diff_density_rms 0.078
_refine_ls_extinction_method none
_refine_ls_goodness_of_fit_ref 0.909
_refine_ls_hydrogen_treatment constr
_refine_ls_matrix_type full
_refine_ls_number_parameters 559
_refine_ls_number_reflns 17565
_refine_ls_number_restraints 0
_refine_ls_restrained_S_all 0.909
_refine_ls_R_factor_all 0.0970
_refine_ls_R_factor_gt 0.0528
_refine_ls_shift/su_max 0.001
_refine_ls_shift/su_mean 0.000
_refine_ls_structure_factor_coef Fsqd
_refine_ls_weighting_details 'calc w=1/[\s^2^(Fo^2^)+(0.0564P)^2^+0.0000P] where P=(Fo^2^+2Fc^2^)/3'
_refine_ls_weighting_scheme calc
_refine_ls_wR_factor_gt 0.1138
_refine_ls_wR_factor_ref 0.1292
_reflns_number_gt 10080
_reflns_number_total 17565
_reflns_threshold_expression >2sigma(I)
_cod_data_source_file ic501424e_si_001.cif
_cod_data_source_block 5
_cod_database_code 4350686

loop_
_symmetry_equiv_pos_as_xyz
'x, y, z'
'-x, -y, -z'

loop_
_atom_site_label
_atom_site_type_symbol
_atom_site_fract_x
_atom_site_fract_y
_atom_site_fract_z
_atom_site_U_iso_or_equiv
_atom_site_adp_type
_atom_site_occupancy
_atom_site_symmetry_multiplicity
_atom_site_calc_flag
_atom_site_refinement_flags
Ni1 Ni 0.68772(2) 0.835693(19) 0.835247(17) 0.02050(6) Uani 1 1 d .
Cl1 Cl 0.66606(4) 1.03606(4) 0.79145(4) 0.03110(12) Uani 1 1 d .
Cl2 Cl 0.79897(5) 0.90645(5) 0.50918(4) 0.03578(12) Uani 1 1 d .
O1 O 0.72075(12) 0.88477(10) 0.70194(9) 0.0240(3) Uani 1 1 d .
N1 N 0.82275(13) 0.76808(12) 0.93090(11) 0.0214(3) Uani 1 1 d .
N2 N 0.81652(13) 0.67700(12) 1.01259(11) 0.0203(3) Uani 1 1 d .
N3 N 0.68340(13) 0.68767(12) 0.85027(11) 0.0209(3) Uani 1 1 d .
N4 N 0.70109(13) 0.60792(12) 0.94338(10) 0.0194(3) Uani 1 1 d .
N5 N 0.57135(13) 0.82688(12) 0.93951(11) 0.0206(3) Uani 1 1 d .
N6 N 0.60339(13) 0.73121(12) 1.02231(11) 0.0210(3) Uani 1 1 d .
B1 B 0.71131(18) 0.63800(16) 1.02610(14) 0.0188(4) Uani 1 1 d .
H1 H 0.7187 0.5726 1.0897 0.023 Uiso 1 1 calc R
C1 C 0.92487(17) 0.77963(15) 0.93773(14) 0.0240(4) Uani 1 1 d .
C2 C 0.98373(17) 0.69591(15) 1.02299(14) 0.0248(4) Uani 1 1 d .
H2 H 1.0577 0.6847 1.0450 0.030 Uiso 1 1 calc R
C3 C 0.91285(16) 0.63263(15) 1.06887(13) 0.0223(4) Uani 1 1 d .
C4 C 0.66773(16) 0.64204(15) 0.79508(13) 0.0212(4) Uani 1 1 d .
C5 C 0.67718(16) 0.53192(15) 0.85243(13) 0.0233(4) Uani 1 1 d .
H5 H 0.6712 0.4804 0.8312 0.028 Uiso 1 1 calc R
C6 C 0.69691(15) 0.51302(14) 0.94597(13) 0.0207(4) Uani 1 1 d .
C7 C 0.47249(16) 0.88902(15) 0.95693(13) 0.0221(4) Uani 1 1 d .
C8 C 0.44287(16) 0.83435(15) 1.05154(13) 0.0233(4) Uani 1 1 d .
H8 H 0.3778 0.8604 1.0825 0.028 Uiso 1 1 calc R
C9 C 0.52705(16) 0.73481(15) 1.09118(13) 0.0222(4) Uani 1 1 d .
C10 C 0.96613(17) 0.86894(16) 0.86476(15) 0.0269(4) Uani 1 1 d .
C11 C 1.0230(2) 0.91788(19) 0.89749(17) 0.0374(5) Uani 1 1 d .
H11 H 1.0300 0.8973 0.9648 0.045 Uiso 1 1 calc R
C12 C 1.0698(2) 0.9972(2) 0.83136(18) 0.0444(6) Uani 1 1 d .
H12 H 1.1100 1.0298 0.8535 0.053 Uiso 1 1 calc R
C13 C 1.0575(2) 1.02852(18) 0.73348(17) 0.0380(5) Uani 1 1 d .
H13 H 1.0888 1.0832 0.6885 0.046 Uiso 1 1 calc R
C14 C 1.00020(18) 0.98093(17) 0.70070(16) 0.0309(4) Uani 1 1 d .
H14 H 0.9912 1.0032 0.6333 0.037 Uiso 1 1 calc R
C15 C 0.95579(16) 0.90024(16) 0.76692(14) 0.0259(4) Uani 1 1 d .
H15 H 0.9178 0.8662 0.7445 0.031 Uiso 1 1 calc R
C16 C 0.93299(16) 0.53440(15) 1.16277(14) 0.0216(4) Uani 1 1 d .
C17 C 0.85528(17) 0.52959(16) 1.23618(14) 0.0260(4) Uani 1 1 d .
H17 H 0.7883 0.5896 1.2260 0.031 Uiso 1 1 calc R
C18 C 0.87639(18) 0.43713(17) 1.32357(15) 0.0323(5) Uani 1 1 d .
H18 H 0.8236 0.4338 1.3733 0.039 Uiso 1 1 calc R
C19 C 0.97364(19) 0.34963(17) 1.33913(16) 0.0344(5) Uani 1 1 d .
H19 H 0.9869 0.2861 1.3990 0.041 Uiso 1 1 calc R
C20 C 1.05203(18) 0.35423(17) 1.26758(15) 0.0297(4) Uani 1 1 d .
H20 H 1.1197 0.2946 1.2787 0.036 Uiso 1 1 calc R
C21 C 1.03093(17) 0.44669(16) 1.17948(15) 0.0267(4) Uani 1 1 d .
H21 H 1.0843 0.4498 1.1302 0.032 Uiso 1 1 calc R
C22 C 0.63502(18) 0.70156(17) 0.69114(14) 0.0265(4) Uani 1 1 d .
C23 C 0.54943(19) 0.80134(18) 0.65510(15) 0.0324(5) Uani 1 1 d .
H23 H 0.5181 0.8361 0.6963 0.039 Uiso 1 1 calc R
C24 C 0.5091(2) 0.8509(2) 0.55966(18) 0.0464(6) Uani 1 1 d .
H24 H 0.4509 0.9195 0.5356 0.056 Uiso 1 1 calc R
C25 C 0.5534(2) 0.8007(3) 0.49993(17) 0.0509(7) Uani 1 1 d .
H25 H 0.5239 0.8333 0.4352 0.061 Uiso 1 1 calc R
C26 C 0.6405(2) 0.7033(3) 0.53358(17) 0.0490(7) Uani 1 1 d .
H26 H 0.6729 0.6702 0.4914 0.059 Uiso 1 1 calc R
C27 C 0.6811(2) 0.6533(2) 0.62929(15) 0.0361(5) Uani 1 1 d .
H27 H 0.7407 0.5856 0.6524 0.043 Uiso 1 1 calc R
C28 C 0.70367(16) 0.41351(14) 1.03613(13) 0.0211(4) Uani 1 1 d .
C29 C 0.78527(16) 0.37144(15) 1.11038(14) 0.0230(4) Uani 1 1 d .
H29 H 0.8425 0.4054 1.1030 0.028 Uiso 1 1 calc R
C30 C 0.78326(17) 0.28018(15) 1.19503(14) 0.0265(4) Uani 1 1 d .
H30 H 0.8382 0.2526 1.2460 0.032 Uiso 1 1 calc R
C31 C 0.70176(18) 0.22913(16) 1.20559(15) 0.0296(4) Uani 1 1 d .
H31 H 0.7006 0.1667 1.2639 0.035 Uiso 1 1 calc R
C32 C 0.62202(18) 0.26853(17) 1.13175(15) 0.0299(4) Uani 1 1 d .
H32 H 0.5669 0.2325 1.1387 0.036 Uiso 1 1 calc R
C33 C 0.62226(17) 0.36064(15) 1.04738(14) 0.0256(4) Uani 1 1 d .
H33 H 0.5667 0.3880 0.9969 0.031 Uiso 1 1 calc R
C34 C 0.40153(16) 0.99356(15) 0.88331(13) 0.0223(4) Uani 1 1 d .
C35 C 0.39558(18) 1.01329(16) 0.78718(14) 0.0273(4) Uani 1 1 d .
H35 H 0.4441 0.9613 0.7662 0.033 Uiso 1 1 calc R
C36 C 0.31941(18) 1.10825(16) 0.72100(15) 0.0302(4) Uani 1 1 d .
H36 H 0.3155 1.1206 0.6554 0.036 Uiso 1 1 calc R
C37 C 0.24910(18) 1.18499(17) 0.75109(16) 0.0322(5) Uani 1 1 d .
H37 H 0.1973 1.2502 0.7061 0.039 Uiso 1 1 calc R
C38 C 0.25480(18) 1.16610(16) 0.84669(16) 0.0307(4) Uani 1 1 d .
H38 H 0.2065 1.2184 0.8674 0.037 Uiso 1 1 calc R
C39 C 0.33039(17) 1.07165(16) 0.91237(15) 0.0253(4) Uani 1 1 d .
H39 H 0.3340 1.0597 0.9779 0.030 Uiso 1 1 calc R
C40 C 0.53879(16) 0.64713(15) 1.19036(13) 0.0219(4) Uani 1 1 d .
C41 C 0.54920(16) 0.53937(16) 1.21054(14) 0.0239(4) Uani 1 1 d .
H41 H 0.5498 0.5198 1.1590 0.029 Uiso 1 1 calc R
C42 C 0.55871(18) 0.46061(17) 1.30525(15) 0.0291(4) Uani 1 1 d .
H42 H 0.5651 0.3874 1.3185 0.035 Uiso 1 1 calc R
C43 C 0.55890(18) 0.48875(18) 1.38069(14) 0.0319(5) Uani 1 1 d .
H43 H 0.5668 0.4345 1.4457 0.038 Uiso 1 1 calc R
C44 C 0.54763(19) 0.59552(18) 1.36147(15) 0.0329(5) Uani 1 1 d .
H44 H 0.5469 0.6145 1.4134 0.040 Uiso 1 1 calc R
C45 C 0.53742(17) 0.67480(17) 1.26748(14) 0.0275(4) Uani 1 1 d .
H45 H 0.5295 0.7481 1.2549 0.033 Uiso 1 1 calc R
C46 C 0.72936(16) 0.98201(15) 0.64435(14) 0.0245(4) Uani 1 1 d .
C47 C 0.70597(17) 1.06767(16) 0.67206(15) 0.0282(4) Uani 1 1 d .
C48 C 0.71635(19) 1.17047(17) 0.61327(17) 0.0369(5) Uani 1 1 d .
H48 H 0.6981 1.2257 0.6357 0.044 Uiso 1 1 calc R
C49 C 0.7539(2) 1.19047(18) 0.52132(18) 0.0423(6) Uani 1 1 d .
H49 H 0.7621 1.2602 0.4797 0.051 Uiso 1 1 calc R
C50 C 0.77973(19) 1.10918(19) 0.48939(16) 0.0368(5) Uani 1 1 d .
H50 H 0.8058 1.1231 0.4260 0.044 Uiso 1 1 calc R
C51 C 0.76755(17) 1.00798(17) 0.54990(14) 0.0289(4) Uani 1 1 d .

loop_
_atom_site_aniso_label
_atom_site_aniso_U_11
_atom_site_aniso_U_22
_atom_site_aniso_U_33
_atom_site_aniso_U_23
_atom_site_aniso_U_13
_atom_site_aniso_U_12
Ni1 0.02111(13) 0.01774(11) 0.01870(12) -0.00580(9) 0.00481(9) -0.00512(9)
Cl1 0.0339(3) 0.0220(2) 0.0354(3) -0.0131(2) 0.0129(2) -0.0085(2)
Cl2 0.0376(3) 0.0453(3) 0.0210(2) -0.0117(2) 0.0060(2) -0.0135(2)
O1 0.0268(7) 0.0214(6) 0.0204(7) -0.0064(5) 0.0048(5) -0.0079(6)
N1 0.0236(8) 0.0169(7) 0.0203(8) -0.0057(6) 0.0057(6) -0.0066(6)
N2 0.0209(8) 0.0177(7) 0.0192(7) -0.0061(6) 0.0038(6) -0.0054(6)
N3 0.0211(8) 0.0205(7) 0.0169(7) -0.0043(6) 0.0041(6) -0.0075(6)
N4 0.0195(8) 0.0177(7) 0.0167(7) -0.0045(6) 0.0039(6) -0.0054(6)
N5 0.0210(8) 0.0174(7) 0.0189(7) -0.0061(6) 0.0031(6) -0.0032(6)
N6 0.0212(8) 0.0194(7) 0.0191(7) -0.0069(6) 0.0044(6) -0.0052(6)
B1 0.0203(10) 0.0173(9) 0.0165(9) -0.0066(7) 0.0041(7) -0.0050(8)
C1 0.0230(10) 0.0237(9) 0.0253(10) -0.0107(8) 0.0073(8) -0.0089(8)
C2 0.0192(9) 0.0241(9) 0.0277(10) -0.0093(8) 0.0023(8) -0.0054(7)
C3 0.0201(9) 0.0221(9) 0.0229(9) -0.0097(7) 0.0033(7) -0.0048(7)
C4 0.0182(9) 0.0221(9) 0.0210(9) -0.0081(7) 0.0035(7) -0.0061(7)
C5 0.0236(10) 0.0236(9) 0.0239(9) -0.0109(7) 0.0038(7) -0.0088(8)
C6 0.0191(9) 0.0182(8) 0.0220(9) -0.0067(7) 0.0048(7) -0.0061(7)
C7 0.0226(9) 0.0207(9) 0.0226(9) -0.0103(7) 0.0045(7) -0.0057(7)
C8 0.0210(9) 0.0240(9) 0.0236(9) -0.0118(7) 0.0076(7) -0.0050(7)
C9 0.0197(9) 0.0240(9) 0.0226(9) -0.0107(7) 0.0059(7) -0.0068(7)
C10 0.0235(10) 0.0235(9) 0.0301(10) -0.0084(8) 0.0088(8) -0.0094(8)
C11 0.0489(14) 0.0389(12) 0.0314(12) -0.0138(10) 0.0109(10) -0.0270(11)
C12 0.0546(16) 0.0450(14) 0.0415(14) -0.0142(11) 0.0068(12) -0.0332(13)
C13 0.0360(13) 0.0320(11) 0.0397(13) -0.0050(10) 0.0088(10) -0.0199(10)
C14 0.0241(10) 0.0292(10) 0.0290(11) -0.0045(8) 0.0051(8) -0.0076(8)
C15 0.0193(9) 0.0255(9) 0.0272(10) -0.0066(8) 0.0031(8) -0.0071(8)
C16 0.0189(9) 0.0189(8) 0.0248(9) -0.0076(7) 0.0012(7) -0.0058(7)
C17 0.0231(10) 0.0220(9) 0.0262(10) -0.0077(8) 0.0025(8) -0.0028(8)
C18 0.0255(11) 0.0328(11) 0.0279(11) -0.0069(9) 0.0074(8) -0.0063(9)
C19 0.0307(11) 0.0263(10) 0.0304(11) 0.0002(8) -0.0005(9) -0.0059(9)
C20 0.0212(10) 0.0244(10) 0.0368(12) -0.0104(9) 0.0007(8) -0.0024(8)
C21 0.0218(10) 0.0255(9) 0.0302(11) -0.0107(8) 0.0037(8) -0.0066(8)
C22 0.0290(11) 0.0309(10) 0.0188(9) -0.0059(8) 0.0022(8) -0.0153(9)
C23 0.0290(11) 0.0343(11) 0.0284(11) -0.0052(9) 0.0030(9) -0.0151(9)
C24 0.0317(13) 0.0570(16) 0.0332(13) 0.0016(11) -0.0052(10) -0.0203(12)
C25 0.0432(15) 0.083(2) 0.0221(12) -0.0062(12) -0.0018(10) -0.0365(15)
C26 0.0569(17) 0.0766(19) 0.0282(12) -0.0248(13) 0.0111(12) -0.0390(16)
C27 0.0431(13) 0.0467(13) 0.0248(11) -0.0168(10) 0.0055(9) -0.0210(11)
C28 0.0232(9) 0.0175(8) 0.0203(9) -0.0086(7) 0.0050(7) -0.0039(7)
C29 0.0210(9) 0.0198(8) 0.0265(10) -0.0106(7) 0.0043(7) -0.0042(7)
C30 0.0246(10) 0.0212(9) 0.0250(10) -0.0059(8) -0.0011(8) -0.0012(8)
C31 0.0323(11) 0.0216(9) 0.0274(10) -0.0033(8) 0.0046(9) -0.0104(8)
C32 0.0319(11) 0.0289(10) 0.0271(10) -0.0068(8) 0.0032(8) -0.0153(9)
C33 0.0293(11) 0.0238(9) 0.0226(9) -0.0076(8) 0.0006(8) -0.0101(8)
C34 0.0204(9) 0.0206(9) 0.0243(9) -0.0084(7) 0.0048(7) -0.0072(7)
C35 0.0281(10) 0.0232(9) 0.0265(10) -0.0099(8) 0.0059(8) -0.0053(8)
C36 0.0316(11) 0.0264(10) 0.0239(10) -0.0039(8) 0.0012(8) -0.0080(9)
C37 0.0279(11) 0.0215(9) 0.0357(12) -0.0034(8) -0.0016(9) -0.0048(8)
C38 0.0272(11) 0.0219(9) 0.0409(12) -0.0143(9) 0.0025(9) -0.0038(8)
C39 0.0238(10) 0.0244(9) 0.0285(10) -0.0129(8) 0.0039(8) -0.0070(8)
C40 0.0187(9) 0.0262(9) 0.0179(9) -0.0076(7) 0.0056(7) -0.0077(7)
C41 0.0218(9) 0.0276(10) 0.0224(9) -0.0109(8) 0.0052(7) -0.0090(8)
C42 0.0285(11) 0.0255(10) 0.0272(10) -0.0061(8) 0.0048(8) -0.0092(8)
C43 0.0315(11) 0.0361(11) 0.0185(9) -0.0044(8) 0.0093(8) -0.0113(9)
C44 0.0376(12) 0.0416(12) 0.0204(10) -0.0149(9) 0.0096(9) -0.0133(10)
C45 0.0277(10) 0.0313(10) 0.0234(10) -0.0135(8) 0.0100(8) -0.0087(8)
C46 0.0177(9) 0.0231(9) 0.0247(10) -0.0038(7) 0.0008(7) -0.0057(7)
C47 0.0230(10) 0.0225(9) 0.0293(10) -0.0046(8) 0.0052(8) -0.0052(8)
C48 0.0306(12) 0.0204(10) 0.0477(14) -0.0069(9) 0.0082(10) -0.0058(9)
C49 0.0334(12) 0.0246(11) 0.0440(14) 0.0053(10) 0.0062(10) -0.0079(9)
C50 0.0272(11) 0.0380(12) 0.0243(11) 0.0051(9) 0.0028(9) -0.0108(9)
C51 0.0235(10) 0.0306(10) 0.0226(10) -0.0041(8) 0.0004(8) -0.0061(8)

loop_
_atom_type_symbol
_atom_type_description
_atom_type_scat_dispersion_real
_atom_type_scat_dispersion_imag
_atom_type_scat_source
C C 0.0033 0.0016 'International Tables Vol C Tables 4.2.6.8 and 6.1.1.4'
H H 0.0000 0.0000 'International Tables Vol C Tables 4.2.6.8 and 6.1.1.4'
B B 0.0013 0.0007 'International Tables Vol C Tables 4.2.6.8 and 6.1.1.4'
N N 0.0061 0.0033 'International Tables Vol C Tables 4.2.6.8 and 6.1.1.4'
O O 0.0106 0.0060 'International Tables Vol C Tables 4.2.6.8 and 6.1.1.4'
Cl Cl 0.1484 0.1585 'International Tables Vol C Tables 4.2.6.8 and 6.1.1.4'
Ni Ni 0.3393 1.1124 'International Tables Vol C Tables 4.2.6.8 and 6.1.1.4'

loop_
_geom_angle_atom_site_label_1
_geom_angle_atom_site_label_2
_geom_angle_atom_site_label_3
_geom_angle
O1 Ni1 N1 116.67(6)
O1 Ni1 N5 149.52(6)
N1 Ni1 N5 93.50(6)
O1 Ni1 N3 93.95(6)
N1 Ni1 N3 93.48(6)
N5 Ni1 N3 88.05(6)
O1 Ni1 Cl1 80.14(4)
N1 Ni1 Cl1 96.82(4)
N5 Ni1 Cl1 92.74(4)
N3 Ni1 Cl1 169.60(5)
C47 Cl1 Ni1 94.92(7)
C46 O1 Ni1 125.79(13)
C1 N1 N2 106.14(15)
C1 N1 Ni1 139.54(13)
N2 N1 Ni1 114.12(11)
C3 N2 N1 110.36(15)
C3 N2 B1 129.93(15)
N1 N2 B1 119.66(15)
C4 N3 N4 106.83(14)
C4 N3 Ni1 138.89(13)
N4 N3 Ni1 114.29(11)
C6 N4 N3 109.93(14)
C6 N4 B1 130.49(15)
N3 N4 B1 119.32(14)
C7 N5 N6 106.49(14)
C7 N5 Ni1 140.05(13)
N6 N5 Ni1 113.30(11)
C9 N6 N5 110.10(15)
C9 N6 B1 129.49(15)
N5 N6 B1 120.39(14)
N2 B1 N4 109.20(14)
N2 B1 N6 109.53(14)
N4 B1 N6 108.58(15)
N2 B1 H1 109.8
N4 B1 H1 109.8
N6 B1 H1 109.8
N1 C1 C2 109.85(16)
N1 C1 C10 124.08(18)
C2 C1 C10 126.07(18)
C3 C2 C1 106.12(17)
C3 C2 H2 126.9
C1 C2 H2 126.9
N2 C3 C2 107.52(16)
N2 C3 C16 124.05(16)
C2 C3 C16 128.43(18)
N3 C4 C5 109.67(16)
N3 C4 C22 124.92(17)
C5 C4 C22 125.18(17)
C6 C5 C4 106.14(16)
C6 C5 H5 126.9
C4 C5 H5 126.9
N4 C6 C5 107.42(15)
N4 C6 C28 123.59(16)
C5 C6 C28 128.82(17)
N5 C7 C8 109.73(16)
N5 C7 C34 124.36(16)
C8 C7 C34 125.63(17)
C9 C8 C7 106.21(16)
C9 C8 H8 126.9
C7 C8 H8 126.9
N6 C9 C8 107.45(16)
N6 C9 C40 124.07(17)
C8 C9 C40 128.45(16)
C15 C10 C11 119.53(18)
C15 C10 C1 122.36(18)
C11 C10 C1 118.00(19)
C10 C11 C12 119.8(2)
C10 C11 H11 120.1
C12 C11 H11 120.1
C13 C12 C11 119.9(2)
C13 C12 H12 120.0
C11 C12 H12 120.0
C14 C13 C12 120.4(2)
C14 C13 H13 119.8
C12 C13 H13 119.8
C13 C14 C15 119.5(2)
C13 C14 H14 120.3
C15 C14 H14 120.3
C10 C15 C14 120.8(2)
C10 C15 H15 119.6
C14 C15 H15 119.6
C21 C16 C17 119.26(18)
C21 C16 C3 119.87(17)
C17 C16 C3 120.86(17)
C18 C17 C16 119.77(18)
C18 C17 H17 120.1
C16 C17 H17 120.1
C19 C18 C17 120.52(19)
C19 C18 H18 119.7
C17 C18 H18 119.7
C18 C19 C20 120.20(19)
C18 C19 H19 119.9
C20 C19 H19 119.9
C19 C20 C21 119.50(19)
C19 C20 H20 120.3
C21 C20 H20 120.3
C16 C21 C20 120.74(19)
C16 C21 H21 119.6
C20 C21 H21 119.6
C27 C22 C23 118.7(2)
C27 C22 C4 120.20(19)
C23 C22 C4 120.79(18)
C24 C23 C22 120.8(2)
C24 C23 H23 119.6
C22 C23 H23 119.6
C25 C24 C23 119.9(3)
C25 C24 H24 120.0
C23 C24 H24 120.0
C24 C25 C26 120.1(2)
C24 C25 H25 119.9
C26 C25 H25 119.9
C25 C26 C27 120.1(2)
C25 C26 H26 119.9
C27 C26 H26 119.9
C22 C27 C26 120.4(2)
C22 C27 H27 119.8
C26 C27 H27 119.8
C29 C28 C33 119.02(17)
C29 C28 C6 123.35(17)
C33 C28 C6 117.62(17)
C30 C29 C28 120.12(18)
C30 C29 H29 119.9
C28 C29 H29 119.9
C31 C30 C29 120.30(19)
C31 C30 H30 119.9
C29 C30 H30 119.9
C32 C31 C30 120.14(18)
C32 C31 H31 119.9
C30 C31 H31 119.9
C31 C32 C33 120.03(19)
C31 C32 H32 120.0
C33 C32 H32 120.0
C32 C33 C28 120.37(19)
C32 C33 H33 119.8
C28 C33 H33 119.8
C35 C34 C39 118.66(18)
C35 C34 C7 122.03(17)
C39 C34 C7 119.08(17)
C34 C35 C36 120.82(19)
C34 C35 H35 119.6
C36 C35 H35 119.6
C37 C36 C35 119.8(2)
C37 C36 H36 120.1
C35 C36 H36 120.1
C38 C37 C36 119.72(19)
C38 C37 H37 120.1
C36 C37 H37 120.1
C37 C38 C39 120.41(19)
C37 C38 H38 119.8
C39 C38 H38 119.8
C38 C39 C34 120.58(19)
C38 C39 H39 119.7
C34 C39 H39 119.7
C41 C40 C45 119.00(17)
C41 C40 C9 122.99(17)
C45 C40 C9 118.00(17)
C42 C41 C40 120.48(18)
C42 C41 H41 119.8
C40 C41 H41 119.8
C41 C42 C43 119.90(19)
C41 C42 H42 120.0
C43 C42 H42 120.0
C44 C43 C42 120.06(19)
C44 C43 H43 120.0
C42 C43 H43 120.0
C45 C44 C43 120.55(19)
C45 C44 H44 119.7
C43 C44 H44 119.7
C44 C45 C40 119.99(19)
C44 C45 H45 120.0
C40 C45 H45 120.0
O1 C46 C47 123.49(18)
O1 C46 C51 122.43(18)
C47 C46 C51 114.04(17)
C48 C47 C46 124.7(2)
C48 C47 Cl1 119.89(17)
C46 C47 Cl1 115.41(14)
C49 C48 C47 118.2(2)
C49 C48 H48 120.9
C47 C48 H48 120.9
C48 C49 C50 120.2(2)
C48 C49 H49 119.9
C50 C49 H49 119.9
C51 C50 C49 119.8(2)
C51 C50 H50 120.1
C49 C50 H50 120.1
C50 C51 C46 123.0(2)
C50 C51 Cl2 119.68(17)
C46 C51 Cl2 117.31(15)

loop_
_geom_bond_atom_site_label_1
_geom_bond_atom_site_label_2
_geom_bond_distance
Ni1 O1 1.9035(13)
Ni1 N1 2.0319(16)
Ni1 N5 2.0348(15)
Ni1 N3 2.0387(15)
Ni1 Cl1 2.5601(6)
Cl1 C47 1.749(2)
Cl2 C51 1.741(2)
O1 C46 1.311(2)
N1 C1 1.347(2)
N1 N2 1.374(2)
N2 C3 1.351(2)
N2 B1 1.535(3)
N3 C4 1.336(2)
N3 N4 1.368(2)
N4 C6 1.354(2)
N4 B1 1.540(2)
N5 C7 1.345(2)
N5 N6 1.370(2)
N6 C9 1.355(2)
N6 B1 1.541(3)
B1 H1 1.0000
C1 C2 1.396(3)
C1 C10 1.479(3)
C2 C3 1.380(3)
C2 H2 0.9500
C3 C16 1.480(3)
C4 C5 1.396(3)
C4 C22 1.473(3)
C5 C6 1.377(3)
C5 H5 0.9500
C6 C28 1.473(2)
C7 C8 1.394(3)
C7 C34 1.472(3)
C8 C9 1.380(3)
C8 H8 0.9500
C9 C40 1.474(3)
C10 C15 1.378(3)
C10 C11 1.390(3)
C11 C12 1.392(3)
C11 H11 0.9500
C12 C13 1.381(3)
C12 H12 0.9500
C13 C14 1.379(3)
C13 H13 0.9500
C14 C15 1.388(3)
C14 H14 0.9500
C15 H15 0.9500
C16 C21 1.385(3)
C16 C17 1.401(3)
C17 C18 1.384(3)
C17 H17 0.9500
C18 C19 1.381(3)
C18 H18 0.9500
C19 C20 1.386(3)
C19 H19 0.9500
C20 C21 1.390(3)
C20 H20 0.9500
C21 H21 0.9500
C22 C27 1.387(3)
C22 C23 1.387(3)
C23 C24 1.387(3)
C23 H23 0.9500
C24 C25 1.374(4)
C24 H24 0.9500
C25 C26 1.374(4)
C25 H25 0.9500
C26 C27 1.391(3)
C26 H26 0.9500
C27 H27 0.9500
C28 C29 1.392(3)
C28 C33 1.396(3)
C29 C30 1.386(3)
C29 H29 0.9500
C30 C31 1.381(3)
C30 H30 0.9500
C31 C32 1.378(3)
C31 H31 0.9500
C32 C33 1.385(3)
C32 H32 0.9500
C33 H33 0.9500
C34 C35 1.386(3)
C34 C39 1.397(3)
C35 C36 1.391(3)
C35 H35 0.9500
C36 C37 1.389(3)
C36 H36 0.9500
C37 C38 1.381(3)
C37 H37 0.9500
C38 C39 1.382(3)
C38 H38 0.9500
C39 H39 0.9500
C40 C41 1.393(3)
C40 C45 1.404(3)
C41 C42 1.384(3)
C41 H41 0.9500
C42 C43 1.386(3)
C42 H42 0.9500
C43 C44 1.380(3)
C43 H43 0.9500
C44 C45 1.379(3)
C44 H44 0.9500
C45 H45 0.9500
C46 C47 1.402(3)
C46 C51 1.406(3)
C47 C48 1.385(3)
C48 C49 1.378(3)
C48 H48 0.9500
C49 C50 1.386(4)
C49 H49 0.9500
C50 C51 1.380(3)
C50 H50 0.9500

loop_
_geom_torsion_atom_site_label_1
_geom_torsion_atom_site_label_2
_geom_torsion_atom_site_label_3
_geom_torsion_atom_site_label_4
_geom_torsion
O1 Ni1 Cl1 C47 -3.18(8)
N1 Ni1 Cl1 C47 112.80(8)
N5 Ni1 Cl1 C47 -153.34(8)
N3 Ni1 Cl1 C47 -59.2(3)
N1 Ni1 O1 C46 -87.77(15)
N5 Ni1 O1 C46 83.45(19)
N3 Ni1 O1 C46 176.33(15)
Cl1 Ni1 O1 C46 4.96(14)
O1 Ni1 N1 C1 34.9(2)
N5 Ni1 N1 C1 -140.7(2)
N3 Ni1 N1 C1 131.1(2)
Cl1 Ni1 N1 C1 -47.5(2)
O1 Ni1 N1 N2 -138.86(11)
N5 Ni1 N1 N2 45.59(12)
N3 Ni1 N1 N2 -42.67(12)
Cl1 Ni1 N1 N2 138.78(11)
C1 N1 N2 C3 -0.20(19)
Ni1 N1 N2 C3 175.58(12)
C1 N1 N2 B1 -177.89(15)
Ni1 N1 N2 B1 -2.11(19)
O1 Ni1 N3 C4 -22.1(2)
N1 Ni1 N3 C4 -139.2(2)
N5 Ni1 N3 C4 127.4(2)
Cl1 Ni1 N3 C4 32.9(4)
O1 Ni1 N3 N4 158.08(12)
N1 Ni1 N3 N4 41.03(12)
N5 Ni1 N3 N4 -52.37(12)
Cl1 Ni1 N3 N4 -146.94(19)
C4 N3 N4 C6 0.3(2)
Ni1 N3 N4 C6 -179.87(12)
C4 N3 N4 B1 -174.55(15)
Ni1 N3 N4 B1 5.32(19)
O1 Ni1 N5 C7 -38.4(3)
N1 Ni1 N5 C7 133.8(2)
N3 Ni1 N5 C7 -132.9(2)
Cl1 Ni1 N5 C7 36.8(2)
O1 Ni1 N5 N6 147.10(12)
N1 Ni1 N5 N6 -40.75(12)
N3 Ni1 N5 N6 52.62(12)
Cl1 Ni1 N5 N6 -137.76(11)
C7 N5 N6 C9 -1.5(2)
Ni1 N5 N6 C9 174.81(12)
C7 N5 N6 B1 177.08(16)
Ni1 N5 N6 B1 -6.59(19)
C3 N2 B1 N4 -115.9(2)
N1 N2 B1 N4 61.3(2)
C3 N2 B1 N6 125.33(19)
N1 N2 B1 N6 -57.5(2)
C6 N4 B1 N2 123.12(19)
N3 N4 B1 N2 -63.3(2)
C6 N4 B1 N6 -117.50(19)
N3 N4 B1 N6 56.1(2)
C9 N6 B1 N2 -118.2(2)
N5 N6 B1 N2 63.5(2)
C9 N6 B1 N4 122.67(19)
N5 N6 B1 N4 -55.6(2)
N2 N1 C1 C2 0.4(2)
Ni1 N1 C1 C2 -173.65(15)
N2 N1 C1 C10 -179.34(17)
Ni1 N1 C1 C10 6.6(3)
N1 C1 C2 C3 -0.5(2)
C10 C1 C2 C3 179.28(18)
N1 N2 C3 C2 -0.1(2)
B1 N2 C3 C2 177.30(17)
N1 N2 C3 C16 179.24(16)
B1 N2 C3 C16 -3.4(3)
C1 C2 C3 N2 0.3(2)
C1 C2 C3 C16 -178.96(18)
N4 N3 C4 C5 -1.0(2)
Ni1 N3 C4 C5 179.20(14)
N4 N3 C4 C22 173.84(17)
Ni1 N3 C4 C22 -6.0(3)
N3 C4 C5 C6 1.3(2)
C22 C4 C5 C6 -173.48(18)
N3 N4 C6 C5 0.6(2)
B1 N4 C6 C5 174.61(18)
N3 N4 C6 C28 -175.04(16)
B1 N4 C6 C28 -1.0(3)
C4 C5 C6 N4 -1.1(2)
C4 C5 C6 C28 174.17(18)
N6 N5 C7 C8 1.5(2)
Ni1 N5 C7 C8 -173.22(15)
N6 N5 C7 C34 -172.62(17)
Ni1 N5 C7 C34 12.6(3)
N5 C7 C8 C9 -1.0(2)
C34 C7 C8 C9 173.07(18)
N5 N6 C9 C8 0.9(2)
B1 N6 C9 C8 -177.52(17)
N5 N6 C9 C40 -177.12(17)
B1 N6 C9 C40 4.4(3)
C7 C8 C9 N6 0.0(2)
C7 C8 C9 C40 177.95(19)
N1 C1 C10 C15 -45.2(3)
C2 C1 C10 C15 135.1(2)
N1 C1 C10 C11 138.6(2)
C2 C1 C10 C11 -41.2(3)
C15 C10 C11 C12 -0.5(4)
C1 C10 C11 C12 175.8(2)
C10 C11 C12 C13 1.3(4)
C11 C12 C13 C14 -0.6(4)
C12 C13 C14 C15 -0.7(3)
C11 C10 C15 C14 -0.8(3)
C1 C10 C15 C14 -176.98(19)
C13 C14 C15 C10 1.4(3)
N2 C3 C16 C21 127.2(2)
C2 C3 C16 C21 -53.6(3)
N2 C3 C16 C17 -54.1(3)
C2 C3 C16 C17 125.0(2)
C21 C16 C17 C18 -0.9(3)
C3 C16 C17 C18 -179.57(19)
C16 C17 C18 C19 0.2(3)
C17 C18 C19 C20 0.9(3)
C18 C19 C20 C21 -1.2(3)
C17 C16 C21 C20 0.6(3)
C3 C16 C21 C20 179.25(18)
C19 C20 C21 C16 0.5(3)
N3 C4 C22 C27 142.2(2)
C5 C4 C22 C27 -43.8(3)
N3 C4 C22 C23 -44.6(3)
C5 C4 C22 C23 129.5(2)
C27 C22 C23 C24 1.2(3)
C4 C22 C23 C24 -172.10(19)
C22 C23 C24 C25 0.5(3)
C23 C24 C25 C26 -2.3(4)
C24 C25 C26 C27 2.4(4)
C23 C22 C27 C26 -1.2(3)
C4 C22 C27 C26 172.2(2)
C25 C26 C27 C22 -0.7(4)
N4 C6 C28 C29 -47.6(3)
C5 C6 C28 C29 137.8(2)
N4 C6 C28 C33 131.29(19)
C5 C6 C28 C33 -43.3(3)
C33 C28 C29 C30 -1.7(3)
C6 C28 C29 C30 177.10(17)
C28 C29 C30 C31 1.2(3)
C29 C30 C31 C32 0.2(3)
C30 C31 C32 C33 -1.1(3)
C31 C32 C33 C28 0.6(3)
C29 C28 C33 C32 0.8(3)
C6 C28 C33 C32 -178.08(18)
N5 C7 C34 C35 32.0(3)
C8 C7 C34 C35 -141.2(2)
N5 C7 C34 C39 -153.66(18)
C8 C7 C34 C39 33.1(3)
C39 C34 C35 C36 -0.8(3)
C7 C34 C35 C36 173.56(18)
C34 C35 C36 C37 0.7(3)
C35 C36 C37 C38 -0.4(3)
C36 C37 C38 C39 0.3(3)
C37 C38 C39 C34 -0.5(3)
C35 C34 C39 C38 0.7(3)
C7 C34 C39 C38 -173.83(18)
N6 C9 C40 C41 -57.4(3)
C8 C9 C40 C41 125.0(2)
N6 C9 C40 C45 123.7(2)
C8 C9 C40 C45 -53.9(3)
C45 C40 C41 C42 -0.4(3)
C9 C40 C41 C42 -179.27(18)
C40 C41 C42 C43 -0.6(3)
C41 C42 C43 C44 1.1(3)
C42 C43 C44 C45 -0.7(3)
C43 C44 C45 C40 -0.2(3)
C41 C40 C45 C44 0.7(3)
C9 C40 C45 C44 179.71(18)
Ni1 O1 C46 C47 -5.3(3)
Ni1 O1 C46 C51 172.06(14)
O1 C46 C47 C48 178.8(2)
C51 C46 C47 C48 1.2(3)
O1 C46 C47 Cl1 1.1(3)
C51 C46 C47 Cl1 -176.50(14)
Ni1 Cl1 C47 C48 -175.80(17)
Ni1 Cl1 C47 C46 1.99(16)
C46 C47 C48 C49 -1.0(3)
Cl1 C47 C48 C49 176.56(18)
C47 C48 C49 C50 0.3(4)
C48 C49 C50 C51 0.1(4)
C49 C50 C51 C46 0.1(3)
C49 C50 C51 Cl2 179.47(18)
O1 C46 C51 C50 -178.31(19)
C47 C46 C51 C50 -0.7(3)
O1 C46 C51 Cl2 2.3(3)
C47 C46 C51 Cl2 179.90(15)
